data_7055496
loop_
_publ_author_name
'Rai, Sunil K.'
'Singh, Praveen'
'Khanam, Shaziya'
'Tewari, Ashish K.'

_publ_section_title
;
 Polymorphic study and anti-inflammatory activity of a 3-cyano-2-pyridone
 based flexible model
;
_journal_issue 6
_journal_name_full 'New J. Chem.'
_journal_page_first 5577
_journal_paper_doi 10.1039/C5NJ03683F
_journal_volume 40
_journal_year 2016
_chemical_formula_moiety 'C29 H24 N4 O2'
_chemical_formula_sum 'C29 H24 N4 O2'
_chemical_formula_weight 460.52
_chemical_melting_point 194.5(5)
_chemical_name_systematic
; 
 2-(3-(3-cyano-6-methyl-2-oxo-4-phenylpyridin-1(2H)-yl)propoxy)-4-methyl-6-phenylnicotinonitrile 
;
_space_group_IT_number 61
_symmetry_cell_setting orthorhombic
_symmetry_space_group_name_Hall '-P 2ac 2ab'
_symmetry_space_group_name_H-M 'P b c a'
_atom_sites_solution_hydrogens geom
_atom_sites_solution_primary direct
_atom_sites_solution_secondary difmap
_audit_creation_method SHELXL-97
_audit_update_record
;
2013-07-10 deposited with the CCDC.
2016-04-18 downloaded from the CCDC.
;
_cell_angle_alpha 90.00
_cell_angle_beta 90.00
_cell_angle_gamma 90.00
_cell_formula_units_Z 8
_cell_length_a 15.270(4)
_cell_length_b 9.4879(19)
_cell_length_c 33.952(6)
_cell_measurement_temperature 293(2)
_cell_volume 4919.0(18)
_computing_cell_refinement CrysAlisPro
_computing_data_collection CrysAlisPro
_computing_data_reduction CrysAlisPro
_computing_structure_refinement 'SHELXL-97 (Sheldrick, 1997)'
_computing_structure_solution 'SHELXS-97 (Sheldrick, 1990)'
_diffrn_ambient_temperature 293(2)
_diffrn_detector_area_resol_mean 16.0938
_diffrn_measured_fraction_theta_full 25.24
_diffrn_measured_fraction_theta_max 25.24
_diffrn_measurement_device_type 'Xcalibur, Eos'
_diffrn_measurement_method '\w scans'
_diffrn_radiation_monochromator graphite
_diffrn_radiation_source 'fine-focus sealed tube'
_diffrn_radiation_type MoK\a
_diffrn_radiation_wavelength 0.71073
_diffrn_reflns_av_R_equivalents 0.1200
_diffrn_reflns_av_sigmaI/netI 0.1225
_diffrn_reflns_limit_h_max 20
_diffrn_reflns_limit_h_min -10
_diffrn_reflns_limit_k_max 9
_diffrn_reflns_limit_k_min -12
_diffrn_reflns_limit_l_max 44
_diffrn_reflns_limit_l_min -36
_diffrn_reflns_number 15186
_diffrn_reflns_theta_full 29.11
_diffrn_reflns_theta_max 29.11
_diffrn_reflns_theta_min 3.43
_exptl_absorpt_coefficient_mu 0.080
_exptl_absorpt_correction_T_max 1.00000
_exptl_absorpt_correction_T_min 0.21548
_exptl_absorpt_correction_type multi-scan
_exptl_absorpt_process_details CrysAlisPro
_exptl_crystal_colour green
_exptl_crystal_density_diffrn 1.244
_exptl_crystal_density_method 'not measured'
_exptl_crystal_F_000 1936
_exptl_crystal_size_max 0.45
_exptl_crystal_size_mid 0.43
_exptl_crystal_size_min 0.41
_refine_diff_density_max 0.276
_refine_diff_density_min -0.242
_refine_diff_density_rms 0.056
_refine_ls_extinction_method none
_refine_ls_goodness_of_fit_ref 1.027
_refine_ls_hydrogen_treatment mixed
_refine_ls_matrix_type full
_refine_ls_number_parameters 328
_refine_ls_number_reflns 5720
_refine_ls_number_restraints 0
_refine_ls_restrained_S_all 1.027
_refine_ls_R_factor_all 0.1471
_refine_ls_R_factor_gt 0.0786
_refine_ls_shift/su_max 0.001
_refine_ls_shift/su_mean 0.000
_refine_ls_structure_factor_coef Fsqd
_refine_ls_weighting_details 'calc w=1/[\s^2^(Fo^2^)+(0.0942P)^2^+0.4721P] where P=(Fo^2^+2Fc^2^)/3'
_refine_ls_weighting_scheme calc
_refine_ls_wR_factor_gt 0.1839
_refine_ls_wR_factor_ref 0.2383
_reflns_number_gt 2957
_reflns_number_total 5720
_reflns_threshold_expression >2sigma(I)
_cod_data_source_file c5nj03683f2.cif
_cod_data_source_block shelxl
_cod_depositor_comments
;
The following automatic conversions were performed:

'_chemical_melting_point' value '194-195' was changed to '194.5(5)' -
the average value was taken and precision was estimated.

Automatic conversion script
Id: cif_fix_values 4268 2015-11-12 08:31:59Z antanas 

 Adding full bibliography for 7055496--7055497.cif.
;
_cod_original_cell_volume 4918.9(19)
_cod_database_code 7055496

loop_
_symmetry_equiv_pos_as_xyz
'x, y, z'
'-x+1/2, -y, z+1/2'
'-x, y+1/2, -z+1/2'
'x+1/2, -y+1/2, -z'
'-x, -y, -z'
'x-1/2, y, -z-1/2'
'x, -y-1/2, z-1/2'
'-x-1/2, y-1/2, z'

loop_
_atom_site_label
_atom_site_type_symbol
_atom_site_fract_x
_atom_site_fract_y
_atom_site_fract_z
_atom_site_U_iso_or_equiv
_atom_site_adp_type
_atom_site_occupancy
_atom_site_symmetry_multiplicity
_atom_site_calc_flag
_atom_site_refinement_flags
H12C H 0.477(2) 0.527(3) -0.0740(8) 0.055(8) Uiso 1 1 d .
H12A H 0.555(2) 0.523(4) -0.0404(12) 0.084(11) Uiso 1 1 d .
H12B H 0.557(3) 0.642(4) -0.0751(12) 0.103(14) Uiso 1 1 d .
O2 O 0.66530(11) 0.6336(2) 0.01719(6) 0.0496(5) Uani 1 1 d .
N3 N 0.71903(14) 0.7333(2) 0.07414(6) 0.0475(6) Uani 1 1 d .
C24 C 0.65719(16) 0.7239(3) 0.04780(8) 0.0418(6) Uani 1 1 d .
N1 N 0.68344(14) 0.4493(2) -0.08982(7) 0.0485(6) Uani 1 1 d .
O1 O 0.81687(13) 0.3597(2) -0.10554(7) 0.0704(7) Uani 1 1 d .
C23 C 0.57930(16) 0.8029(3) 0.04860(8) 0.0479(7) Uani 1 1 d .
C20 C 0.70712(19) 0.8259(3) 0.10420(8) 0.0500(7) Uani 1 1 d .
C21 C 0.6326(2) 0.9065(3) 0.10727(8) 0.0560(8) Uani 1 1 d .
H21 H 0.6261 0.9674 0.1285 0.067 Uiso 1 1 calc R
C26 C 0.51426(18) 0.7856(3) 0.01907(10) 0.0567(8) Uani 1 1 d .
C10 C 0.73829(19) 0.3625(3) -0.11250(9) 0.0540(7) Uani 1 1 d .
C7 C 0.60667(18) 0.2821(3) -0.14802(8) 0.0493(7) Uani 1 1 d .
C11 C 0.69605(19) 0.2819(3) -0.14304(8) 0.0524(7) Uani 1 1 d .
C22 C 0.56730(18) 0.8986(3) 0.07934(9) 0.0529(7) Uani 1 1 d .
C19 C 0.7789(2) 0.8359(3) 0.13290(8) 0.0566(8) Uani 1 1 d .
C9 C 0.59452(19) 0.4515(3) -0.09498(9) 0.0515(7) Uani 1 1 d .
C27 C 0.74606(17) 0.5543(3) 0.01406(9) 0.0510(7) Uani 1 1 d .
H27A H 0.7566 0.5010 0.0380 0.061 Uiso 1 1 calc R
H27B H 0.7952 0.6172 0.0097 0.061 Uiso 1 1 calc R
C28 C 0.73429(19) 0.4562(3) -0.02063(8) 0.0522(7) Uani 1 1 d .
H28A H 0.7845 0.3938 -0.0223 0.063 Uiso 1 1 calc R
H28B H 0.6827 0.3985 -0.0164 0.063 Uiso 1 1 calc R
C29 C 0.72463(19) 0.5351(3) -0.05905(8) 0.0516(7) Uani 1 1 d .
H29A H 0.6895 0.6189 -0.0547 0.062 Uiso 1 1 calc R
H29B H 0.7820 0.5652 -0.0680 0.062 Uiso 1 1 calc R
C6 C 0.56072(19) 0.1921(3) -0.17717(8) 0.0513(7) Uani 1 1 d .
C8 C 0.55709(18) 0.3698(3) -0.12298(9) 0.0525(7) Uani 1 1 d .
H8 H 0.4965 0.3715 -0.1258 0.063 Uiso 1 1 calc R
N4 N 0.46026(19) 0.7729(3) -0.00390(9) 0.0787(9) Uani 1 1 d .
C1 C 0.4867(2) 0.2428(4) -0.19641(9) 0.0625(8) Uani 1 1 d .
H1 H 0.4686 0.3352 -0.1922 0.075 Uiso 1 1 calc R
C13 C 0.7559(2) 0.2056(4) -0.16759(10) 0.0674(9) Uani 1 1 d .
C12 C 0.5410(3) 0.5438(4) -0.06841(12) 0.0673(9) Uani 1 1 d .
C25 C 0.4866(2) 0.9878(4) 0.08188(11) 0.0728(10) Uani 1 1 d .
H25A H 0.4900 1.0473 0.1047 0.109 Uiso 1 1 calc R
H25B H 0.4360 0.9282 0.0839 0.109 Uiso 1 1 calc R
H25C H 0.4819 1.0451 0.0587 0.109 Uiso 1 1 calc R
C5 C 0.5854(2) 0.0521(3) -0.18392(9) 0.0609(8) Uani 1 1 d .
H5 H 0.6346 0.0158 -0.1713 0.073 Uiso 1 1 calc R
C2 C 0.4400(2) 0.1574(4) -0.22171(9) 0.0733(10) Uani 1 1 d .
H2 H 0.3913 0.1929 -0.2348 0.088 Uiso 1 1 calc R
C3 C 0.4653(3) 0.0190(5) -0.22761(10) 0.0809(11) Uani 1 1 d .
H3 H 0.4330 -0.0390 -0.2443 0.097 Uiso 1 1 calc R
C14 C 0.8620(2) 0.7878(3) 0.12359(10) 0.0649(9) Uani 1 1 d .
H14 H 0.8717 0.7473 0.0990 0.078 Uiso 1 1 calc R
C4 C 0.5380(3) -0.0323(4) -0.20890(10) 0.0746(10) Uani 1 1 d .
H4 H 0.5555 -0.1249 -0.2131 0.090 Uiso 1 1 calc R
C15 C 0.9299(3) 0.7984(4) 0.14948(12) 0.0864(12) Uani 1 1 d .
H15 H 0.9853 0.7670 0.1423 0.104 Uiso 1 1 calc R
N2 N 0.8052(2) 0.1488(4) -0.18724(11) 0.1005(11) Uani 1 1 d .
C16 C 0.9164(3) 0.8552(4) 0.18599(13) 0.0948(14) Uani 1 1 d .
H16 H 0.9625 0.8618 0.2038 0.114 Uiso 1 1 calc R
C18 C 0.7673(3) 0.8947(5) 0.16991(11) 0.0998(14) Uani 1 1 d .
H18 H 0.7126 0.9296 0.1770 0.120 Uiso 1 1 calc R
C17 C 0.8352(3) 0.9020(6) 0.19614(13) 0.1169(17) Uani 1 1 d .
H17 H 0.8258 0.9392 0.2211 0.140 Uiso 1 1 calc R

loop_
_atom_site_aniso_label
_atom_site_aniso_U_11
_atom_site_aniso_U_22
_atom_site_aniso_U_33
_atom_site_aniso_U_23
_atom_site_aniso_U_13
_atom_site_aniso_U_12
O2 0.0434(9) 0.0577(11) 0.0477(11) -0.0077(10) -0.0070(9) 0.0052(9)
N3 0.0473(12) 0.0552(13) 0.0401(12) -0.0011(11) -0.0031(11) -0.0030(11)
C24 0.0410(13) 0.0461(14) 0.0383(14) 0.0015(12) 0.0068(12) -0.0047(12)
N1 0.0513(13) 0.0528(13) 0.0415(12) -0.0016(11) -0.0017(11) -0.0079(11)
O1 0.0535(12) 0.0812(16) 0.0766(16) -0.0165(13) 0.0005(11) -0.0113(11)
C23 0.0410(13) 0.0556(16) 0.0473(15) 0.0059(14) 0.0083(13) -0.0033(13)
C20 0.0558(16) 0.0523(15) 0.0419(15) 0.0006(13) 0.0042(14) -0.0081(14)
C21 0.0663(18) 0.0616(17) 0.0400(15) -0.0035(14) 0.0152(15) -0.0043(16)
C26 0.0399(14) 0.0673(19) 0.0628(19) 0.0059(17) 0.0028(15) 0.0034(14)
C10 0.0530(17) 0.0607(18) 0.0483(16) -0.0003(15) 0.0063(14) -0.0126(15)
C7 0.0563(16) 0.0525(15) 0.0390(14) 0.0035(13) -0.0012(13) -0.0082(14)
C11 0.0571(16) 0.0563(16) 0.0440(15) -0.0011(14) 0.0075(14) -0.0105(14)
C22 0.0514(15) 0.0554(16) 0.0520(17) 0.0056(14) 0.0173(14) 0.0010(14)
C19 0.0705(19) 0.0569(17) 0.0426(15) -0.0026(14) -0.0030(16) -0.0079(16)
C9 0.0569(16) 0.0536(16) 0.0442(15) 0.0007(14) -0.0013(14) -0.0011(14)
C27 0.0477(14) 0.0549(15) 0.0505(16) -0.0052(14) -0.0085(13) 0.0099(13)
C28 0.0597(16) 0.0467(13) 0.0503(16) -0.0020(14) -0.0067(14) 0.0043(14)
C29 0.0555(16) 0.0523(15) 0.0471(16) -0.0044(14) -0.0041(14) -0.0102(14)
C6 0.0631(17) 0.0547(17) 0.0362(14) 0.0014(13) 0.0026(14) -0.0147(14)
C8 0.0504(15) 0.0555(16) 0.0516(16) -0.0028(15) -0.0033(14) -0.0039(14)
N4 0.0522(14) 0.100(2) 0.084(2) 0.002(2) -0.0076(16) 0.0069(15)
C1 0.073(2) 0.0665(19) 0.0484(17) 0.0061(16) -0.0108(16) -0.0157(17)
C13 0.0686(19) 0.075(2) 0.0591(19) -0.0102(19) 0.0160(18) -0.0112(18)
C12 0.063(2) 0.077(2) 0.062(2) -0.017(2) -0.0052(19) 0.0090(19)
C25 0.069(2) 0.082(2) 0.067(2) 0.0047(19) 0.0203(17) 0.0158(18)
C5 0.078(2) 0.0605(18) 0.0442(16) -0.0061(15) 0.0070(16) -0.0082(17)
C2 0.077(2) 0.098(3) 0.0441(17) 0.0041(19) -0.0104(17) -0.023(2)
C3 0.100(3) 0.095(3) 0.0478(19) -0.014(2) 0.007(2) -0.047(2)
C14 0.077(2) 0.0598(18) 0.0575(19) -0.0043(16) -0.0198(18) 0.0033(17)
C4 0.101(3) 0.067(2) 0.0554(19) -0.0107(18) 0.011(2) -0.026(2)
C15 0.097(3) 0.079(2) 0.084(3) -0.006(2) -0.039(2) 0.007(2)
N2 0.093(2) 0.113(3) 0.095(3) -0.029(2) 0.034(2) -0.003(2)
C16 0.123(3) 0.079(3) 0.083(3) -0.011(2) -0.055(3) -0.007(3)
C18 0.095(3) 0.142(4) 0.062(2) -0.032(3) -0.004(2) -0.001(3)
C17 0.131(4) 0.153(4) 0.066(3) -0.039(3) -0.028(3) 0.008(4)

loop_
_atom_type_symbol
_atom_type_description
_atom_type_scat_dispersion_real
_atom_type_scat_dispersion_imag
_atom_type_scat_source
C C 0.0033 0.0016 'International Tables Vol C Tables 4.2.6.8 and 6.1.1.4'
H H 0.0000 0.0000 'International Tables Vol C Tables 4.2.6.8 and 6.1.1.4'
N N 0.0061 0.0033 'International Tables Vol C Tables 4.2.6.8 and 6.1.1.4'
O O 0.0106 0.0060 'International Tables Vol C Tables 4.2.6.8 and 6.1.1.4'

loop_
_geom_angle_atom_site_label_1
_geom_angle_atom_site_label_2
_geom_angle_atom_site_label_3
_geom_angle
C24 O2 C27 117.6(2)
C24 N3 C20 117.6(2)
N3 C24 O2 120.3(2)
N3 C24 C23 124.2(2)
O2 C24 C23 115.5(2)
C9 N1 C10 122.0(2)
C9 N1 C29 120.5(2)
C10 N1 C29 117.4(2)
C22 C23 C24 118.2(2)
C22 C23 C26 120.7(2)
C24 C23 C26 121.1(3)
N3 C20 C21 121.8(3)
N3 C20 C19 116.1(3)
C21 C20 C19 122.1(3)
C20 C21 C22 121.1(3)
C20 C21 H21 119.5
C22 C21 H21 119.5
N4 C26 C23 178.1(3)
O1 C10 N1 119.5(3)
O1 C10 C11 124.5(3)
N1 C10 C11 116.0(3)
C11 C7 C8 117.4(3)
C11 C7 C6 123.4(3)
C8 C7 C6 119.2(3)
C7 C11 C13 124.2(3)
C7 C11 C10 122.1(3)
C13 C11 C10 113.7(3)
C21 C22 C23 117.1(3)
C21 C22 C25 121.6(3)
C23 C22 C25 121.3(3)
C14 C19 C18 117.2(3)
C14 C19 C20 120.7(3)
C18 C19 C20 122.1(3)
C8 C9 N1 120.0(3)
C8 C9 C12 121.8(3)
N1 C9 C12 118.2(3)
O2 C27 C28 106.0(2)
O2 C27 H27A 110.5
C28 C27 H27A 110.5
O2 C27 H27B 110.5
C28 C27 H27B 110.5
H27A C27 H27B 108.7
C29 C28 C27 112.2(2)
C29 C28 H28A 109.2
C27 C28 H28A 109.2
C29 C28 H28B 109.2
C27 C28 H28B 109.2
H28A C28 H28B 107.9
N1 C29 C28 112.4(2)
N1 C29 H29A 109.1
C28 C29 H29A 109.1
N1 C29 H29B 109.1
C28 C29 H29B 109.1
H29A C29 H29B 107.9
C1 C6 C5 118.1(3)
C1 C6 C7 119.9(3)
C5 C6 C7 121.9(3)
C9 C8 C7 122.3(3)
C9 C8 H8 118.8
C7 C8 H8 118.8
C2 C1 C6 120.6(3)
C2 C1 H1 119.7
C6 C1 H1 119.7
N2 C13 C11 177.7(4)
C9 C12 H12C 108.7(16)
C9 C12 H12A 110(2)
H12C C12 H12A 111(3)
C9 C12 H12B 106(2)
H12C C12 H12B 110(3)
H12A C12 H12B 111(3)
C22 C25 H25A 109.5
C22 C25 H25B 109.5
H25A C25 H25B 109.5
C22 C25 H25C 109.5
H25A C25 H25C 109.5
H25B C25 H25C 109.5
C4 C5 C6 120.8(3)
C4 C5 H5 119.6
C6 C5 H5 119.6
C1 C2 C3 120.2(4)
C1 C2 H2 119.9
C3 C2 H2 119.9
C4 C3 C2 119.8(3)
C4 C3 H3 120.1
C2 C3 H3 120.1
C15 C14 C19 121.7(3)
C15 C14 H14 119.1
C19 C14 H14 119.1
C3 C4 C5 120.5(4)
C3 C4 H4 119.8
C5 C4 H4 119.8
C14 C15 C16 120.0(4)
C14 C15 H15 120.0
C16 C15 H15 120.0
C17 C16 C15 119.6(4)
C17 C16 H16 120.2
C15 C16 H16 120.2
C17 C18 C19 120.9(4)
C17 C18 H18 119.5
C19 C18 H18 119.5
C16 C17 C18 120.6(4)
C16 C17 H17 119.7
C18 C17 H17 119.7

loop_
_geom_bond_atom_site_label_1
_geom_bond_atom_site_label_2
_geom_bond_distance
O2 C24 1.352(3)
O2 C27 1.448(3)
N3 C24 1.304(3)
N3 C20 1.359(3)
C24 C23 1.406(4)
N1 C9 1.369(3)
N1 C10 1.404(4)
N1 C29 1.467(3)
O1 C10 1.223(3)
C23 C22 1.395(4)
C23 C26 1.421(4)
C20 C21 1.376(4)
C20 C19 1.470(4)
C21 C22 1.378(4)
C21 H21 0.9300
C26 N4 1.141(4)
C10 C11 1.441(4)
C7 C11 1.375(4)
C7 C8 1.410(4)
C7 C6 1.484(4)
C11 C13 1.433(4)
C22 C25 1.498(4)
C19 C14 1.385(4)
C19 C18 1.386(4)
C9 C8 1.354(4)
C9 C12 1.499(4)
C27 C28 1.512(4)
C27 H27A 0.9700
C27 H27B 0.9700
C28 C29 1.512(4)
C28 H28A 0.9700
C28 H28B 0.9700
C29 H29A 0.9700
C29 H29B 0.9700
C6 C1 1.391(4)
C6 C5 1.400(4)
C8 H8 0.9300
C1 C2 1.380(4)
C1 H1 0.9300
C13 N2 1.142(4)
C12 H12C 1.00(3)
C12 H12A 0.99(4)
C12 H12B 0.99(4)
C25 H25A 0.9600
C25 H25B 0.9600
C25 H25C 0.9600
C5 C4 1.373(4)
C5 H5 0.9300
C2 C3 1.383(6)
C2 H2 0.9300
C3 C4 1.369(5)
C3 H3 0.9300
C14 C15 1.363(4)
C14 H14 0.9300
C4 H4 0.9300
C15 C16 1.367(6)
C15 H15 0.9300
C16 C17 1.362(6)
C16 H16 0.9300
C18 C17 1.368(6)
C18 H18 0.9300
C17 H17 0.9300

loop_
_geom_torsion_atom_site_label_1
_geom_torsion_atom_site_label_2
_geom_torsion_atom_site_label_3
_geom_torsion_atom_site_label_4
_geom_torsion
C20 N3 C24 O2 180.0(2)
C20 N3 C24 C23 -0.1(4)
C27 O2 C24 N3 -2.8(3)
C27 O2 C24 C23 177.3(2)
N3 C24 C23 C22 0.5(4)
O2 C24 C23 C22 -179.6(2)
N3 C24 C23 C26 -179.2(3)
O2 C24 C23 C26 0.7(4)
C24 N3 C20 C21 0.6(4)
C24 N3 C20 C19 -178.8(2)
N3 C20 C21 C22 -1.4(4)
C19 C20 C21 C22 177.9(3)
C22 C23 C26 N4 -28(11)
C24 C23 C26 N4 152(11)
C9 N1 C10 O1 -176.7(3)
C29 N1 C10 O1 1.2(4)
C9 N1 C10 C11 3.4(4)
C29 N1 C10 C11 -178.7(2)
C8 C7 C11 C13 -176.0(3)
C6 C7 C11 C13 6.0(5)
C8 C7 C11 C10 2.7(4)
C6 C7 C11 C10 -175.2(3)
O1 C10 C11 C7 175.8(3)
N1 C10 C11 C7 -4.4(4)
O1 C10 C11 C13 -5.4(4)
N1 C10 C11 C13 174.5(3)
C20 C21 C22 C23 1.6(4)
C20 C21 C22 C25 -178.8(3)
C24 C23 C22 C21 -1.2(4)
C26 C23 C22 C21 178.5(3)
C24 C23 C22 C25 179.2(3)
C26 C23 C22 C25 -1.1(4)
N3 C20 C19 C14 18.6(4)
C21 C20 C19 C14 -160.7(3)
N3 C20 C19 C18 -162.2(3)
C21 C20 C19 C18 18.5(5)
C10 N1 C9 C8 -0.9(4)
C29 N1 C9 C8 -178.8(2)
C10 N1 C9 C12 177.9(3)
C29 N1 C9 C12 0.0(4)
C24 O2 C27 C28 176.1(2)
O2 C27 C28 C29 64.6(3)
C9 N1 C29 C28 91.5(3)
C10 N1 C29 C28 -86.5(3)
C27 C28 C29 N1 -159.9(2)
C11 C7 C6 C1 -144.6(3)
C8 C7 C6 C1 37.5(4)
C11 C7 C6 C5 40.5(4)
C8 C7 C6 C5 -137.4(3)
N1 C9 C8 C7 -1.0(4)
C12 C9 C8 C7 -179.7(3)
C11 C7 C8 C9 0.0(4)
C6 C7 C8 C9 178.1(3)
C5 C6 C1 C2 -0.7(4)
C7 C6 C1 C2 -175.8(3)
C7 C11 C13 N2 132(10)
C10 C11 C13 N2 -46(10)
C1 C6 C5 C4 0.2(4)
C7 C6 C5 C4 175.2(3)
C6 C1 C2 C3 1.3(5)
C1 C2 C3 C4 -1.3(5)
C18 C19 C14 C15 -0.4(5)
C20 C19 C14 C15 178.8(3)
C2 C3 C4 C5 0.8(5)
C6 C5 C4 C3 -0.2(5)
C19 C14 C15 C16 1.3(6)
C14 C15 C16 C17 -0.5(7)
C14 C19 C18 C17 -1.1(6)
C20 C19 C18 C17 179.7(4)
C15 C16 C17 C18 -1.0(8)
C19 C18 C17 C16 1.9(8)
